data_4063907
loop_
_publ_author_name
'Cabeza, Javier A.'
'Damonte, Marina'
'Garc\'ia-\'Alvarez, Pablo'
'Kennedy, Alan R.'
'P\'erez-Carre\~no, Enrique'

_publ_section_title
;
 Reactivity of [Ru3(CO)12] with a Phosphine-Functionalized
 Imidazol-2-ylidene and Its Imidazolium Salt
;
_journal_issue 4
_journal_name_full Organometallics
_journal_page_first 826
_journal_paper_doi 10.1021/om101021s
_journal_volume 30
_journal_year 2011
_chemical_formula_moiety 'C26 H19 N2 O8 P Ru3'
_chemical_formula_sum 'C26 H19 N2 O8 P Ru3'
_chemical_formula_weight 821.61
_chemical_name_systematic
;
 ?
;
_space_group_IT_number 61
_symmetry_cell_setting orthorhombic
_symmetry_space_group_name_Hall '-P 2ac 2ab'
_symmetry_space_group_name_H-M 'P b c a'
_atom_sites_solution_hydrogens geom
_atom_sites_solution_primary direct
_atom_sites_solution_secondary difmap
_audit_creation_method SHELXL-97
_cell_angle_alpha 90.00
_cell_angle_beta 90.00
_cell_angle_gamma 90.00
_cell_formula_units_Z 8
_cell_length_a 14.01590(10)
_cell_length_b 17.3425(2)
_cell_length_c 23.5717(2)
_cell_measurement_reflns_used 44952
_cell_measurement_temperature 293(2)
_cell_measurement_theta_max 73.8768
_cell_measurement_theta_min 3.1504
_cell_volume 5729.59(9)
_computing_cell_refinement
;
CrysAlisPro, Oxford Diffraction Ltd.,
Version 1.171.33.55 (release 05-01-2010 CrysAlis171 .NET)
(compiled Jan  5 2010,16:28:46)
;
_computing_data_collection
;
CrysAlisPro, Oxford Diffraction Ltd.,
Version 1.171.33.55 (release 05-01-2010 CrysAlis171 .NET)
(compiled Jan  5 2010,16:28:46)
;
_computing_data_reduction
;
CrysAlisPro, Oxford Diffraction Ltd.,
Version 1.171.33.55 (release 05-01-2010 CrysAlis171 .NET)
(compiled Jan  5 2010,16:28:46)
;
_computing_molecular_graphics 'PLATON (Spek, 2008)'
_computing_publication_material 'SHELXL-97 (Sheldrick, 2008)'
_computing_structure_refinement 'SHELXL-97 (Sheldrick, 2008)'
_computing_structure_solution 'DIRDIF-08 (Beurskens et al., 2008)'
_diffrn_ambient_temperature 293(2)
_diffrn_detector_area_resol_mean 8.2640
_diffrn_measured_fraction_theta_full 0.996
_diffrn_measured_fraction_theta_max 0.996
_diffrn_measurement_device_type 'Goniometer Xcalibur, detector: Onyx (Nova)'
_diffrn_radiation_monochromator mirror
_diffrn_radiation_source 'Nova (Cu) X-ray Source'
_diffrn_radiation_type CuK\a
_diffrn_radiation_wavelength 1.54184
_diffrn_reflns_av_R_equivalents 0.0328
_diffrn_reflns_av_sigmaI/netI 0.0117
_diffrn_reflns_limit_h_max 17
_diffrn_reflns_limit_h_min -17
_diffrn_reflns_limit_k_max 21
_diffrn_reflns_limit_k_min -21
_diffrn_reflns_limit_l_max 27
_diffrn_reflns_limit_l_min -29
_diffrn_reflns_number 61252
_diffrn_reflns_theta_full 74.04
_diffrn_reflns_theta_max 74.04
_diffrn_reflns_theta_min 3.75
_exptl_absorpt_coefficient_mu 13.615
_exptl_absorpt_correction_T_max 1.00000
_exptl_absorpt_correction_T_min 0.54979
_exptl_absorpt_correction_type multi-scan
_exptl_absorpt_process_details
;
CrysAlisPro, Oxford Diffraction Ltd.,
Version 1.171.33.55 (release 05-01-2010 CrysAlis171 .NET)
(compiled Jan  5 2010,16:28:46)
Empirical absorption correction using spherical harmonics,
 implemented in SCALE3 ABSPACK scaling algorithm.
;
_exptl_crystal_colour orange
_exptl_crystal_density_diffrn 1.905
_exptl_crystal_density_method 'not measured'
_exptl_crystal_description fragment
_exptl_crystal_F_000 3200
_exptl_crystal_size_max 0.1035
_exptl_crystal_size_mid 0.0831
_exptl_crystal_size_min 0.0499
_refine_diff_density_max 0.640
_refine_diff_density_min -0.715
_refine_diff_density_rms 0.098
_refine_ls_extinction_method none
_refine_ls_goodness_of_fit_ref 1.096
_refine_ls_hydrogen_treatment mixed
_refine_ls_matrix_type full
_refine_ls_number_parameters 369
_refine_ls_number_reflns 5796
_refine_ls_number_restraints 0
_refine_ls_restrained_S_all 1.096
_refine_ls_R_factor_all 0.0246
_refine_ls_R_factor_gt 0.0242
_refine_ls_shift/su_max 0.001
_refine_ls_shift/su_mean 0.000
_refine_ls_structure_factor_coef Fsqd
_refine_ls_weighting_details 'calc w=1/[\s^2^(Fo^2^)+(0.0358P)^2^+8.3568P] where P=(Fo^2^+2Fc^2^)/3'
_refine_ls_weighting_scheme calc
_refine_ls_wR_factor_gt 0.0631
_refine_ls_wR_factor_ref 0.0634
_reflns_number_gt 5699
_reflns_number_total 5796
_reflns_threshold_expression >2\s(I)
_cod_data_source_file om101021s_si_002.cif
_cod_data_source_block md116_(compound_3)
_cod_original_sg_symbol_H-M Pbca
_cod_database_code 4063907

loop_
_symmetry_equiv_pos_as_xyz
'x, y, z'
'-x+1/2, y+1/2, z'
'x, -y+1/2, z+1/2'
'-x+1/2, -y, z+1/2'
'-x, -y, -z'
'x-1/2, -y-1/2, -z'
'-x, y-1/2, -z-1/2'
'x-1/2, y, -z-1/2'

loop_
_atom_site_label
_atom_site_type_symbol
_atom_site_fract_x
_atom_site_fract_y
_atom_site_fract_z
_atom_site_U_iso_or_equiv
_atom_site_adp_type
_atom_site_occupancy
_atom_site_symmetry_multiplicity
_atom_site_calc_flag
_atom_site_refinement_flags
C1 C -0.05473(17) 0.13506(14) 0.12729(10) 0.0164(5) Uani 1 1 d .
C2 C -0.19976(18) 0.15573(15) 0.16434(11) 0.0221(5) Uani 1 1 d .
H2 H -0.2476 0.1651 0.1908 0.026 Uiso 1 1 calc R
C3 C -0.21115(18) 0.14784(15) 0.10785(12) 0.0225(5) Uani 1 1 d .
H3 H -0.2681 0.1507 0.0878 0.027 Uiso 1 1 calc R
C4 C -0.09616(17) 0.12528(15) 0.02580(10) 0.0196(5) Uani 1 1 d .
H4A H -0.1541 0.1243 0.0033 0.024 Uiso 1 1 calc R
H4B H -0.0635 0.0765 0.0204 0.024 Uiso 1 1 calc R
C5 C -0.03217(17) 0.19109(15) 0.00548(10) 0.0187(5) Uani 1 1 d .
H5A H -0.0643 0.2396 0.0128 0.022 Uiso 1 1 calc R
H5B H -0.0238 0.1865 -0.0352 0.022 Uiso 1 1 calc R
C6 C -0.05219(19) 0.15227(14) 0.22898(10) 0.0176(5) Uani 1 1 d .
H6 H -0.0942 0.1542 0.2622 0.021 Uiso 1 1 calc R
C7 C 0.16552(17) 0.15060(14) -0.01364(10) 0.0171(5) Uani 1 1 d .
C8 C 0.2627(2) 0.16703(17) -0.01350(13) 0.0294(6) Uani 1 1 d .
H8 H 0.2868 0.2028 0.0122 0.035 Uiso 1 1 calc R
C9 C 0.3242(2) 0.13077(18) -0.05119(15) 0.0363(7) Uani 1 1 d .
H9 H 0.3889 0.1426 -0.0508 0.044 Uiso 1 1 calc R
C10 C 0.2898(2) 0.07729(15) -0.08924(12) 0.0261(6) Uani 1 1 d .
H10 H 0.3310 0.0535 -0.1147 0.031 Uiso 1 1 calc R
C11 C 0.1940(2) 0.05919(16) -0.08948(12) 0.0263(5) Uani 1 1 d .
H11 H 0.1708 0.0226 -0.1148 0.032 Uiso 1 1 calc R
C12 C 0.13189(19) 0.09553(17) -0.05193(12) 0.0261(5) Uani 1 1 d .
H12 H 0.0674 0.0830 -0.0524 0.031 Uiso 1 1 calc R
C13 C 0.11577(17) 0.29703(14) 0.03624(10) 0.0186(5) Uani 1 1 d .
C14 C 0.08193(19) 0.34436(15) -0.00708(12) 0.0222(5) Uani 1 1 d .
H14 H 0.0477 0.3232 -0.0371 0.027 Uiso 1 1 calc R
C15 C 0.0994(2) 0.42360(16) -0.00550(13) 0.0282(6) Uani 1 1 d .
H15 H 0.0765 0.4551 -0.0344 0.034 Uiso 1 1 calc R
C16 C 0.1509(2) 0.45550(16) 0.03886(13) 0.0304(6) Uani 1 1 d .
H16 H 0.1618 0.5084 0.0399 0.036 Uiso 1 1 calc R
C17 C 0.1860(2) 0.40874(17) 0.08166(12) 0.0290(6) Uani 1 1 d .
H17 H 0.2210 0.4300 0.1113 0.035 Uiso 1 1 calc R
C18 C 0.16870(19) 0.32988(16) 0.08001(12) 0.0249(5) Uani 1 1 d .
H18 H 0.1929 0.2985 0.1086 0.030 Uiso 1 1 calc R
C302 C 0.0340(3) 0.25369(17) 0.30946(12) 0.0317(6) Uani 1 1 d .
C100 C -0.0060(2) -0.01159(15) 0.21125(11) 0.0237(5) Uani 1 1 d .
C101 C 0.1884(2) 0.02505(16) 0.23746(12) 0.0270(6) Uani 1 1 d .
C102 C 0.0325(2) 0.05768(16) 0.31629(12) 0.0277(6) Uani 1 1 d .
C200 C 0.09484(17) 0.03081(15) 0.10200(11) 0.0199(5) Uani 1 1 d .
C201 C 0.2291(2) 0.13902(16) 0.13649(12) 0.0243(5) Uani 1 1 d .
C300 C -0.0212(2) 0.31747(15) 0.20643(11) 0.0237(5) Uani 1 1 d .
C301 C 0.1831(2) 0.29145(16) 0.23047(12) 0.0295(6) Uani 1 1 d .
N1 N -0.12051(14) 0.13455(12) 0.08551(9) 0.0176(4) Uani 1 1 d .
N2 N -0.10335(15) 0.14727(12) 0.17552(9) 0.0174(4) Uani 1 1 d .
O302 O 0.0176(2) 0.26215(14) 0.35614(9) 0.0482(6) Uani 1 1 d .
O100 O -0.04781(16) -0.06416(11) 0.19578(9) 0.0330(5) Uani 1 1 d .
O101 O 0.26205(16) -0.00254(14) 0.23662(11) 0.0416(6) Uani 1 1 d .
O102 O 0.01218(19) 0.04687(15) 0.36234(9) 0.0437(6) Uani 1 1 d .
O200 O 0.09370(13) -0.03160(11) 0.08568(9) 0.0273(4) Uani 1 1 d .
O201 O 0.30936(14) 0.14347(14) 0.14094(10) 0.0367(5) Uani 1 1 d .
O300 O -0.06972(17) 0.36494(12) 0.19065(10) 0.0355(5) Uani 1 1 d .
O301 O 0.25441(18) 0.32235(15) 0.22890(11) 0.0468(6) Uani 1 1 d .
P1 P 0.08720(4) 0.19369(3) 0.03947(2) 0.01518(12) Uani 1 1 d .
Ru1 Ru 0.063435(14) 0.074846(11) 0.238382(8) 0.01770(6) Uani 1 1 d .
Ru2 Ru 0.092414(12) 0.133049(10) 0.127767(7) 0.01427(6) Uani 1 1 d .
Ru3 Ru 0.060221(14) 0.235593(11) 0.231289(8) 0.01836(6) Uani 1 1 d .
H100 H 0.080(3) 0.224(3) 0.1573(18) 0.052(12) Uiso 1 1 d .
H200 H 0.134(3) 0.158(2) 0.2503(17) 0.041(10) Uiso 1 1 d .

loop_
_atom_site_aniso_label
_atom_site_aniso_U_11
_atom_site_aniso_U_22
_atom_site_aniso_U_33
_atom_site_aniso_U_23
_atom_site_aniso_U_13
_atom_site_aniso_U_12
C1 0.0182(12) 0.0160(11) 0.0149(11) 0.0007(9) 0.0002(8) -0.0014(9)
C2 0.0168(11) 0.0265(13) 0.0229(12) 0.0003(10) 0.0044(10) 0.0004(9)
C3 0.0155(11) 0.0288(13) 0.0233(13) 0.0002(10) 0.0001(10) -0.0012(10)
C4 0.0168(11) 0.0282(13) 0.0138(11) -0.0028(9) -0.0015(9) -0.0019(10)
C5 0.0161(11) 0.0243(12) 0.0158(11) 0.0001(9) -0.0012(9) 0.0010(9)
C6 0.0236(12) 0.0165(12) 0.0126(11) -0.0001(8) -0.0008(9) 0.0007(9)
C7 0.0184(11) 0.0165(11) 0.0165(11) 0.0011(9) 0.0006(9) 0.0008(9)
C8 0.0204(13) 0.0293(14) 0.0386(16) -0.0137(12) 0.0072(11) -0.0055(11)
C9 0.0218(13) 0.0347(16) 0.0523(19) -0.0145(14) 0.0140(13) -0.0076(12)
C10 0.0287(13) 0.0208(13) 0.0287(14) -0.0015(10) 0.0106(11) 0.0033(10)
C11 0.0284(13) 0.0258(13) 0.0246(13) -0.0084(11) -0.0008(11) 0.0011(11)
C12 0.0198(12) 0.0294(14) 0.0292(14) -0.0074(11) 0.0025(10) -0.0026(11)
C13 0.0181(11) 0.0197(12) 0.0178(11) -0.0011(9) 0.0056(9) 0.0001(9)
C14 0.0245(12) 0.0229(13) 0.0191(12) -0.0016(10) 0.0019(10) 0.0010(10)
C15 0.0346(15) 0.0220(14) 0.0278(14) 0.0042(11) 0.0036(12) 0.0024(11)
C16 0.0369(15) 0.0199(13) 0.0343(15) -0.0001(11) 0.0075(12) -0.0032(11)
C17 0.0319(14) 0.0304(14) 0.0247(13) -0.0021(11) 0.0036(11) -0.0101(12)
C18 0.0240(12) 0.0263(13) 0.0243(13) 0.0021(11) -0.0010(10) -0.0063(10)
C302 0.0527(18) 0.0200(13) 0.0225(15) -0.0011(11) -0.0057(13) 0.0019(13)
C100 0.0318(13) 0.0211(13) 0.0183(12) 0.0043(10) -0.0030(10) 0.0042(11)
C101 0.0346(16) 0.0193(13) 0.0269(13) -0.0007(10) -0.0048(11) -0.0009(11)
C102 0.0369(15) 0.0229(13) 0.0232(14) 0.0033(11) -0.0052(11) 0.0055(12)
C200 0.0161(11) 0.0243(13) 0.0194(12) -0.0029(10) -0.0019(9) 0.0016(9)
C201 0.0235(14) 0.0248(13) 0.0245(13) -0.0001(10) -0.0042(10) -0.0007(10)
C300 0.0332(14) 0.0193(12) 0.0187(12) -0.0040(10) -0.0022(10) -0.0005(11)
C301 0.0412(16) 0.0200(13) 0.0274(14) -0.0006(10) -0.0137(12) 0.0008(12)
N1 0.0127(9) 0.0245(11) 0.0155(10) -0.0017(8) -0.0010(8) -0.0026(8)
N2 0.0180(10) 0.0182(10) 0.0160(10) -0.0007(8) 0.0013(8) 0.0017(8)
O302 0.090(2) 0.0363(13) 0.0183(11) -0.0040(9) 0.0018(12) -0.0030(13)
O100 0.0450(12) 0.0196(10) 0.0344(11) 0.0008(8) -0.0102(9) -0.0087(9)
O101 0.0333(12) 0.0324(11) 0.0590(15) -0.0014(10) -0.0085(10) 0.0112(10)
O102 0.0610(15) 0.0518(14) 0.0182(10) 0.0094(10) 0.0037(10) 0.0171(12)
O200 0.0284(10) 0.0216(10) 0.0320(10) -0.0100(8) -0.0019(8) 0.0010(7)
O201 0.0160(10) 0.0514(14) 0.0426(12) 0.0001(10) -0.0079(9) -0.0011(9)
O300 0.0462(13) 0.0247(11) 0.0355(12) -0.0008(9) -0.0111(10) 0.0128(9)
O301 0.0435(14) 0.0367(13) 0.0602(16) 0.0028(11) -0.0192(12) -0.0171(11)
P1 0.0136(3) 0.0178(3) 0.0141(3) 0.0003(2) 0.0001(2) -0.0002(2)
Ru1 0.02529(11) 0.01329(10) 0.01450(10) 0.00059(6) -0.00359(7) 0.00130(7)
Ru2 0.01389(10) 0.01575(10) 0.01316(10) -0.00092(6) -0.00196(6) 0.00012(6)
Ru3 0.02790(11) 0.01309(10) 0.01408(10) -0.00123(6) -0.00527(7) 0.00133(7)

loop_
_atom_type_symbol
_atom_type_description
_atom_type_scat_dispersion_real
_atom_type_scat_dispersion_imag
_atom_type_scat_source
C C 0.0181 0.0091 'International Tables Vol C Tables 4.2.6.8 and 6.1.1.4'
H H 0.0000 0.0000 'International Tables Vol C Tables 4.2.6.8 and 6.1.1.4'
N N 0.0311 0.0180 'International Tables Vol C Tables 4.2.6.8 and 6.1.1.4'
O O 0.0492 0.0322 'International Tables Vol C Tables 4.2.6.8 and 6.1.1.4'
P P 0.2955 0.4335 'International Tables Vol C Tables 4.2.6.8 and 6.1.1.4'
Ru Ru 0.0552 3.2960 'International Tables Vol C Tables 4.2.6.8 and 6.1.1.4'

loop_
_geom_angle_atom_site_label_1
_geom_angle_atom_site_label_2
_geom_angle_atom_site_label_3
_geom_angle
N2 C1 N1 105.8(2)
N2 C1 Ru2 120.38(17)
N1 C1 Ru2 133.41(18)
C3 C2 N2 107.0(2)
C3 C2 H2 126.5
N2 C2 H2 126.5
C2 C3 N1 106.4(2)
C2 C3 H3 126.8
N1 C3 H3 126.8
N1 C4 C5 111.0(2)
N1 C4 H4A 109.4
C5 C4 H4A 109.4
N1 C4 H4B 109.4
C5 C4 H4B 109.4
H4A C4 H4B 108.0
C4 C5 P1 114.32(17)
C4 C5 H5A 108.7
P1 C5 H5A 108.7
C4 C5 H5B 108.7
P1 C5 H5B 108.7
H5A C5 H5B 107.6
N2 C6 Ru1 115.53(16)
N2 C6 Ru3 115.22(16)
Ru1 C6 Ru3 82.06(9)
N2 C6 H6 113.5
Ru1 C6 H6 113.5
Ru3 C6 H6 113.5
C8 C7 C12 118.2(2)
C8 C7 P1 120.2(2)
C12 C7 P1 121.37(19)
C9 C8 C7 120.9(3)
C9 C8 H8 119.6
C7 C8 H8 119.6
C10 C9 C8 120.3(3)
C10 C9 H9 119.8
C8 C9 H9 119.8
C9 C10 C11 119.8(3)
C9 C10 H10 120.1
C11 C10 H10 120.1
C10 C11 C12 120.2(3)
C10 C11 H11 119.9
C12 C11 H11 119.9
C11 C12 C7 120.6(2)
C11 C12 H12 119.7
C7 C12 H12 119.7
C18 C13 C14 118.9(2)
C18 C13 P1 119.0(2)
C14 C13 P1 122.1(2)
C13 C14 C15 120.0(3)
C13 C14 H14 120.0
C15 C14 H14 120.0
C16 C15 C14 120.3(3)
C16 C15 H15 119.9
C14 C15 H15 119.9
C17 C16 C15 120.1(3)
C17 C16 H16 120.0
C15 C16 H16 120.0
C16 C17 C18 119.6(3)
C16 C17 H17 120.2
C18 C17 H17 120.2
C17 C18 C13 121.1(3)
C17 C18 H18 119.5
C13 C18 H18 119.5
O302 C302 Ru3 177.9(3)
O100 C100 Ru1 178.9(2)
O101 C101 Ru1 178.6(3)
O102 C102 Ru1 178.5(3)
O200 C200 Ru2 178.0(2)
O201 C201 Ru2 178.8(3)
O300 C300 Ru3 178.4(2)
O301 C301 Ru3 178.3(3)
C1 N1 C3 110.2(2)
C1 N1 C4 123.1(2)
C3 N1 C4 126.6(2)
C1 N2 C2 110.6(2)
C1 N2 C6 119.6(2)
C2 N2 C6 129.8(2)
C7 P1 C13 103.87(11)
C7 P1 C5 103.66(11)
C13 P1 C5 101.67(11)
C7 P1 Ru2 114.11(8)
C13 P1 Ru2 118.02(8)
C5 P1 Ru2 113.73(8)
C100 Ru1 C102 94.85(12)
C100 Ru1 C101 96.14(12)
C102 Ru1 C101 98.35(12)
C100 Ru1 C6 94.20(10)
C102 Ru1 C6 91.48(11)
C101 Ru1 C6 165.06(11)
C100 Ru1 Ru3 139.44(8)
C102 Ru1 Ru3 102.09(9)
C101 Ru1 Ru3 117.07(8)
C6 Ru1 Ru3 49.31(7)
C100 Ru1 Ru2 92.57(8)
C102 Ru1 Ru2 167.30(8)
C101 Ru1 Ru2 91.08(8)
C6 Ru1 Ru2 77.69(7)
Ru3 Ru1 Ru2 65.826(7)
C100 Ru1 H200 169.4(13)
C102 Ru1 H200 95.8(13)
C101 Ru1 H200 81.9(13)
C6 Ru1 H200 86.0(13)
Ru3 Ru1 H200 37.5(13)
Ru2 Ru1 H200 77.1(13)
C200 Ru2 C201 93.86(11)
C200 Ru2 C1 91.85(10)
C201 Ru2 C1 172.92(11)
C200 Ru2 P1 97.93(8)
C201 Ru2 P1 95.86(8)
C1 Ru2 P1 87.49(7)
C200 Ru2 Ru1 87.92(8)
C201 Ru2 Ru1 93.64(8)
C1 Ru2 Ru1 82.38(7)
P1 Ru2 Ru1 168.472(16)
C200 Ru2 Ru3 144.35(8)
C201 Ru2 Ru3 91.74(8)
C1 Ru2 Ru3 81.18(7)
P1 Ru2 Ru3 116.476(17)
Ru1 Ru2 Ru3 56.580(6)
C200 Ru2 H100 173.0(14)
C201 Ru2 H100 90.6(13)
C1 Ru2 H100 83.3(13)
P1 Ru2 H100 86.9(14)
Ru1 Ru2 H100 86.5(14)
Ru3 Ru2 H100 29.9(14)
C302 Ru3 C300 93.39(12)
C302 Ru3 C301 95.54(13)
C300 Ru3 C301 98.79(12)
C302 Ru3 C6 89.66(12)
C300 Ru3 C6 93.12(11)
C301 Ru3 C6 166.68(11)
C302 Ru3 Ru1 96.29(9)
C300 Ru3 Ru1 140.23(8)
C301 Ru3 Ru1 118.42(8)
C6 Ru3 Ru1 48.62(7)
C302 Ru3 Ru2 153.85(9)
C300 Ru3 Ru2 106.00(8)
C301 Ru3 Ru2 98.57(9)
C6 Ru3 Ru2 72.24(7)
Ru1 Ru3 Ru2 57.594(6)
C302 Ru3 H100 176.3(14)
C300 Ru3 H100 82.9(14)
C301 Ru3 H100 85.0(13)
C6 Ru3 H100 90.6(13)
Ru1 Ru3 H100 86.6(14)
Ru2 Ru3 H100 29.0(14)
C302 Ru3 H200 89.6(13)
C300 Ru3 H200 176.6(13)
C301 Ru3 H200 82.4(13)
C6 Ru3 H200 85.4(13)
Ru1 Ru3 H200 37.6(13)
Ru2 Ru3 H200 70.7(13)
H100 Ru3 H200 94.1(19)

loop_
_geom_bond_atom_site_label_1
_geom_bond_atom_site_label_2
_geom_bond_distance
C1 N2 1.342(3)
C1 N1 1.349(3)
C1 Ru2 2.063(2)
C2 C3 1.348(4)
C2 N2 1.385(3)
C2 H2 0.9300
C3 N1 1.394(3)
C3 H3 0.9300
C4 N1 1.457(3)
C4 C5 1.529(3)
C4 H4A 0.9700
C4 H4B 0.9700
C5 P1 1.856(2)
C5 H5A 0.9700
C5 H5B 0.9700
C6 N2 1.453(3)
C6 Ru1 2.116(3)
C6 Ru3 2.139(3)
C6 H6 0.9800
C7 C8 1.392(4)
C7 C12 1.396(4)
C7 P1 1.825(2)
C8 C9 1.388(4)
C8 H8 0.9300
C9 C10 1.377(4)
C9 H9 0.9300
C10 C11 1.379(4)
C10 H10 0.9300
C11 C12 1.392(4)
C11 H11 0.9300
C12 H12 0.9300
C13 C18 1.393(4)
C13 C14 1.393(4)
C13 P1 1.838(3)
C14 C15 1.397(4)
C14 H14 0.9300
C15 C16 1.385(4)
C15 H15 0.9300
C16 C17 1.385(4)
C16 H16 0.9300
C17 C18 1.389(4)
C17 H17 0.9300
C18 H18 0.9300
C302 O302 1.133(4)
C302 Ru3 1.905(3)
C100 O100 1.144(3)
C100 Ru1 1.898(3)
C101 O101 1.138(4)
C101 Ru1 1.953(3)
C102 O102 1.138(4)
C102 Ru1 1.910(3)
C200 O200 1.149(3)
C200 Ru2 1.874(3)
C201 O201 1.133(4)
C201 Ru2 1.930(3)
C300 O300 1.131(4)
C300 Ru3 1.914(3)
C301 O301 1.135(4)
C301 Ru3 1.976(3)
P1 Ru2 2.3331(6)
Ru1 Ru3 2.7931(3)
Ru1 Ru2 2.8253(3)
Ru1 H200 1.76(4)
Ru2 Ru3 3.0530(3)
Ru2 H100 1.73(4)
Ru3 H100 1.78(4)
Ru3 H200 1.76(4)
